data_7042915
loop_
_publ_author_name
'Klongdee, Fatima'
'Boonmak, Jaursup'
'Youngme, Sujittra'

_publ_section_title
;
 Anion-dependent self-assembly of copper coordination polymers based on
 pyrazole-3,5-dicarboxylate and 1,2-di(4-pyridyl)ethylene.
;
_journal_issue 14
_journal_name_full 'Dalton transactions (Cambridge, England : 2003)'
_journal_page_first 4806
_journal_page_last 4815
_journal_paper_doi 10.1039/c7dt00406k
_journal_volume 46
_journal_year 2017
_chemical_formula_sum 'C29 H21 Cl Cu2 N6 O8'
_chemical_formula_weight 744.05
_chemical_name_common 'Poly{bis(mu-1,2-di(4-pyridyl)ethylene)-mu5-pyrazole-3,5-dicarboxylato)dicopper(II) perchlorate}'
_space_group_crystal_system orthorhombic
_space_group_IT_number 62
_space_group_name_Hall '-P 2ac 2n'
_space_group_name_H-M_alt 'P n m a'
_symmetry_space_group_name_Hall '-P 2ac 2n'
_symmetry_space_group_name_H-M 'P n m a'
_atom_sites_solution_hydrogens geom
_audit_creation_method SHELXL-2014/7
_audit_update_record
;
2016-12-14 deposited with the CCDC.
2017-03-15 downloaded from the CCDC.
;
_cell_angle_alpha 90
_cell_angle_beta 90
_cell_angle_gamma 90
_cell_formula_units_Z 4
_cell_length_a 12.8632(8)
_cell_length_b 26.6997(18)
_cell_length_c 8.4942(6)
_cell_measurement_reflns_used 4532
_cell_measurement_temperature 298(2)
_cell_measurement_theta_max 23.535
_cell_measurement_theta_min 2.9735
_cell_volume 2917.3(3)
_computing_cell_refinement 'SAINT v8.34A (Bruker, 2013)'
_computing_data_collection BrukerAPEX2
_computing_data_reduction 'SAINT v8.34A (Bruker, 2013)'
_computing_molecular_graphics SHELXL
_computing_publication_material SHELXL
_computing_structure_refinement 'SHELXL-2014/7 (Sheldrick, 2014)'
_computing_structure_solution 'SHELXL-2014/7 (Sheldrick, 2014)'
_diffrn_ambient_temperature 298(2)
_diffrn_measured_fraction_theta_full 0.999
_diffrn_measured_fraction_theta_max 0.997
_diffrn_measurement_device_type
;
Bruker D8 QUEST PHOTON 100
;
_diffrn_measurement_method '\fand\w scans'
_diffrn_radiation_type MoK\a
_diffrn_radiation_wavelength 0.71073
_diffrn_reflns_av_R_equivalents 0.1430
_diffrn_reflns_av_unetI/netI 0.0846
_diffrn_reflns_Laue_measured_fraction_full 0.999
_diffrn_reflns_Laue_measured_fraction_max 0.997
_diffrn_reflns_limit_h_max 16
_diffrn_reflns_limit_h_min -15
_diffrn_reflns_limit_k_max 33
_diffrn_reflns_limit_k_min -33
_diffrn_reflns_limit_l_max 10
_diffrn_reflns_limit_l_min -10
_diffrn_reflns_number 61930
_diffrn_reflns_point_group_measured_fraction_full 0.999
_diffrn_reflns_point_group_measured_fraction_max 0.997
_diffrn_reflns_theta_full 25.242
_diffrn_reflns_theta_max 26.404
_diffrn_reflns_theta_min 2.874
_diffrn_source 'fine-focus sealed tube'
_exptl_absorpt_coefficient_mu 1.613
_exptl_absorpt_correction_T_max 0.7454
_exptl_absorpt_correction_T_min 0.6764
_exptl_absorpt_correction_type multi-scan
_exptl_absorpt_process_details 'SADABS 2014/5'
_exptl_crystal_colour blue
_exptl_crystal_density_diffrn 1.694
_exptl_crystal_description block
_exptl_crystal_F_000 1504
_exptl_crystal_size_max 0.080
_exptl_crystal_size_mid 0.030
_exptl_crystal_size_min 0.030
_refine_diff_density_max 0.768
_refine_diff_density_min -1.118
_refine_diff_density_rms 0.177
_refine_ls_extinction_method none
_refine_ls_goodness_of_fit_ref 1.189
_refine_ls_hydrogen_treatment constr
_refine_ls_matrix_type full
_refine_ls_number_parameters 251
_refine_ls_number_reflns 3055
_refine_ls_number_restraints 130
_refine_ls_restrained_S_all 1.191
_refine_ls_R_factor_all 0.1356
_refine_ls_R_factor_gt 0.0769
_refine_ls_shift/su_max 0.000
_refine_ls_shift/su_mean 0.000
_refine_ls_structure_factor_coef Fsqd
_refine_ls_weighting_details 'w=1/[\s^2^(Fo^2^)+(0.0621P)^2^+29.7712P] where P=(Fo^2^+2Fc^2^)/3'
_refine_ls_weighting_scheme calc
_refine_ls_wR_factor_gt 0.1887
_refine_ls_wR_factor_ref 0.2085
_reflns_Friedel_coverage 0.000
_reflns_number_gt 2031
_reflns_number_total 3055
_reflns_threshold_expression 'I > 2\s(I)'
_cod_data_source_file c7dt00406k2.cif
_cod_data_source_block compound2
_cod_database_code 7042915
_shelx_shelxl_version_number 2014/7
_shelx_space_group_comment
;
The symmetry employed for this shelxl refinement is uniquely defined
by the following loop, which should always be used as a source of
symmetry information in preference to the above space-group names.
They are only intended as comments.
;
_shelx_estimated_absorpt_t_min 0.882
_shelx_estimated_absorpt_t_max 0.953

loop_
_space_group_symop_operation_xyz
'x, y, z'
'-x+1/2, -y, z+1/2'
'-x, y+1/2, -z'
'x+1/2, -y+1/2, -z+1/2'
'-x, -y, -z'
'x-1/2, y, -z-1/2'
'x, -y-1/2, z'
'-x-1/2, y-1/2, z-1/2'

loop_
_atom_site_label
_atom_site_type_symbol
_atom_site_fract_x
_atom_site_fract_y
_atom_site_fract_z
_atom_site_U_iso_or_equiv
_atom_site_adp_type
_atom_site_occupancy
_atom_site_site_symmetry_order
_atom_site_calc_flag
_atom_site_refinement_flags_posn
_atom_site_refinement_flags_adp
_atom_site_refinement_flags_occupancy
_atom_site_disorder_assembly
_atom_site_disorder_group
Cu1 Cu 0.31890(10) 0.2500 -0.02395(16) 0.0180(4) Uani 1 2 d S T P . .
Cu2 Cu 0.62414(10) 0.2500 0.10495(15) 0.0143(4) Uani 1 2 d S T P . .
O1 O 0.4312(6) 0.2500 0.1316(8) 0.0211(18) Uani 1 2 d S T P . .
O2 O 0.3130(6) 0.2500 0.3236(10) 0.036(2) Uani 1 2 d S T P . .
O3 O 0.7489(5) 0.2500 0.7500(9) 0.0178(16) Uani 1 2 d S T P . .
O4 O 0.5924(6) 0.2500 0.8709(9) 0.0236(18) Uani 1 2 d S T P . .
N1 N 0.5918(6) 0.2500 0.3362(10) 0.0101(18) Uani 1 2 d S T P . .
N2 N 0.6561(7) 0.2500 0.4632(10) 0.016(2) Uani 1 2 d S T P . .
N3 N 0.6419(5) 0.3247(2) 0.0943(8) 0.0223(15) Uani 1 1 d . . . . .
N4 N 0.6656(5) 0.6757(2) 0.0446(8) 0.0253(16) Uani 1 1 d . . . . .
C1 C 0.4903(8) 0.2500 0.3900(13) 0.017(2) Uani 1 2 d S TU P . .
C2 C 0.4900(8) 0.2500 0.5544(11) 0.0126(19) Uani 1 2 d S TU P . .
H2 H 0.4328 0.2500 0.6213 0.015 Uiso 1 2 calc R U P . .
C3 C 0.5979(8) 0.2500 0.5968(12) 0.0151(19) Uani 1 2 d S TU P . .
C4 C 0.4061(8) 0.2500 0.2772(12) 0.012(2) Uani 1 2 d S TU P . .
C5 C 0.6529(8) 0.2500 0.7464(12) 0.012(2) Uani 1 2 d S TU P . .
C6 C 0.7186(9) 0.3439(3) 0.0092(11) 0.045(2) Uani 1 1 d . U . . .
H6 H 0.7647 0.3220 -0.0397 0.054 Uiso 1 1 calc R U . . .
C7 C 0.7332(10) 0.3944(4) -0.0102(13) 0.057(2) Uani 1 1 d . U . . .
H7 H 0.7880 0.4060 -0.0716 0.068 Uiso 1 1 calc R U . . .
C8 C 0.6667(10) 0.4283(3) 0.0614(12) 0.051(2) Uani 1 1 d . U . . .
C9 C 0.5885(8) 0.4084(3) 0.1539(11) 0.0346(19) Uani 1 1 d . U . . .
H9 H 0.5427 0.4295 0.2066 0.042 Uiso 1 1 calc R U . . .
C10 C 0.5786(7) 0.3569(3) 0.1680(10) 0.0274(18) Uani 1 1 d . U . . .
H10 H 0.5258 0.3442 0.2312 0.033 Uiso 1 1 calc R U . . .
C11 C 0.6823(11) 0.4823(4) 0.0396(14) 0.065(3) Uani 1 1 d . U . . .
H11 H 0.7400 0.4922 -0.0185 0.078 Uiso 1 1 calc R U . . .
C12 C 0.6215(11) 0.5181(4) 0.0955(13) 0.060(3) Uani 1 1 d . U . . .
H12 H 0.5628 0.5085 0.1518 0.072 Uiso 1 1 calc R U . . .
C13 C 0.7245(12) 0.6439(4) -0.0339(15) 0.076(4) Uani 1 1 d . U . . .
H13 H 0.7757 0.6567 -0.1000 0.092 Uiso 1 1 calc R U . . .
C14 C 0.7136(11) 0.5928(4) -0.0225(15) 0.076(3) Uani 1 1 d . U . . .
H14 H 0.7566 0.5720 -0.0816 0.091 Uiso 1 1 calc R U . . .
C15 C 0.6405(10) 0.5721(3) 0.0746(12) 0.050(2) Uani 1 1 d . U . . .
C16 C 0.5767(7) 0.6053(3) 0.1550(11) 0.0357(19) Uani 1 1 d . U . . .
H16 H 0.5247 0.5935 0.2213 0.043 Uiso 1 1 calc R U . . .
C17 C 0.5915(7) 0.6564(3) 0.1350(11) 0.033(2) Uani 1 1 d . U . . .
H17 H 0.5472 0.6782 0.1877 0.040 Uiso 1 1 calc R U . . .
Cl1 Cl 0.5377(5) 0.4995(3) 0.5365(7) 0.0613(16) Uani 0.5 1 d D . P A -1
O5 O 0.479(4) 0.5419(14) 0.516(5) 0.31(5) Uani 0.5 1 d D . P A -1
O6 O 0.6086(15) 0.4968(16) 0.419(2) 0.109(9) Uani 0.5 1 d D . P A -1
O7 O 0.5804(13) 0.5014(10) 0.6827(17) 0.135(11) Uani 0.5 1 d D . P A -1
O8 O 0.472(4) 0.4591(14) 0.528(4) 0.21(3) Uani 0.5 1 d D . P A -1

loop_
_atom_site_aniso_label
_atom_site_aniso_U_11
_atom_site_aniso_U_22
_atom_site_aniso_U_33
_atom_site_aniso_U_23
_atom_site_aniso_U_13
_atom_site_aniso_U_12
Cu1 0.0179(7) 0.0107(6) 0.0253(8) 0.000 -0.0092(6) 0.000
Cu2 0.0209(7) 0.0118(7) 0.0103(6) 0.000 0.0015(6) 0.000
O1 0.022(4) 0.030(4) 0.011(4) 0.000 -0.001(3) 0.000
O2 0.017(5) 0.072(7) 0.020(5) 0.000 0.003(4) 0.000
O3 0.015(4) 0.021(4) 0.018(4) 0.000 0.005(3) 0.000
O4 0.023(4) 0.029(5) 0.018(4) 0.000 -0.001(4) 0.000
N1 0.006(4) 0.013(4) 0.011(4) 0.000 0.000(4) 0.000
N2 0.022(5) 0.014(4) 0.012(5) 0.000 -0.003(4) 0.000
N3 0.031(4) 0.018(3) 0.018(3) 0.003(3) -0.001(3) -0.003(3)
N4 0.032(4) 0.017(3) 0.026(4) 0.000(3) -0.001(3) -0.001(3)
C1 0.018(4) 0.018(4) 0.016(4) 0.000 -0.008(4) 0.000
C2 0.012(4) 0.016(4) 0.010(4) 0.000 -0.003(4) 0.000
C3 0.015(4) 0.020(4) 0.010(4) 0.000 0.001(4) 0.000
C4 0.014(5) 0.006(4) 0.017(5) 0.000 0.005(4) 0.000
C5 0.012(5) 0.013(4) 0.010(4) 0.000 0.002(4) 0.000
C6 0.070(6) 0.025(4) 0.040(5) -0.011(4) 0.032(5) -0.014(4)
C7 0.086(6) 0.029(4) 0.056(5) -0.008(4) 0.040(5) -0.023(4)
C8 0.089(5) 0.019(3) 0.044(4) -0.007(3) 0.023(4) -0.017(4)
C9 0.052(5) 0.018(4) 0.034(4) -0.005(3) 0.002(4) -0.003(3)
C10 0.031(4) 0.020(4) 0.030(4) 0.001(3) -0.003(4) -0.004(3)
C11 0.115(7) 0.023(4) 0.057(5) -0.002(4) 0.033(5) -0.015(4)
C12 0.110(7) 0.019(4) 0.052(5) -0.003(4) 0.022(5) -0.015(4)
C13 0.126(8) 0.020(4) 0.083(7) -0.005(5) 0.069(7) -0.006(5)
C14 0.124(7) 0.021(4) 0.081(6) -0.006(5) 0.062(6) -0.002(5)
C15 0.090(6) 0.017(3) 0.044(5) -0.004(3) 0.022(4) -0.011(4)
C16 0.042(4) 0.020(4) 0.045(5) 0.004(3) 0.003(4) -0.006(3)
C17 0.029(4) 0.018(4) 0.053(5) -0.001(4) -0.001(4) 0.001(3)
Cl1 0.050(3) 0.087(5) 0.047(4) -0.004(4) 0.009(3) -0.008(4)
O5 0.45(10) 0.27(8) 0.20(5) -0.07(5) 0.02(6) 0.21(8)
O6 0.110(18) 0.16(3) 0.053(13) -0.021(16) 0.002(13) -0.040(19)
O7 0.051(11) 0.30(4) 0.052(12) -0.011(17) 0.005(10) -0.011(17)
O8 0.31(6) 0.19(5) 0.14(3) 0.08(3) 0.00(4) -0.15(5)

loop_
_atom_type_symbol
_atom_type_description
_atom_type_scat_dispersion_real
_atom_type_scat_dispersion_imag
_atom_type_scat_source
C C 0.0033 0.0016 'International Tables Vol C Tables 4.2.6.8 and 6.1.1.4'
H H 0.0000 0.0000 'International Tables Vol C Tables 4.2.6.8 and 6.1.1.4'
N N 0.0061 0.0033 'International Tables Vol C Tables 4.2.6.8 and 6.1.1.4'
O O 0.0106 0.0060 'International Tables Vol C Tables 4.2.6.8 and 6.1.1.4'
Cl Cl 0.1484 0.1585 'International Tables Vol C Tables 4.2.6.8 and 6.1.1.4'
Cu Cu 0.3201 1.2651 'International Tables Vol C Tables 4.2.6.8 and 6.1.1.4'

loop_
_geom_angle_atom_site_label_1
_geom_angle_atom_site_label_2
_geom_angle_atom_site_label_3
_geom_angle
_geom_angle_site_symmetry_1
_geom_angle_site_symmetry_3
O1 Cu1 N4 89.2(2) . 3_645
O1 Cu1 N4 89.2(2) . 5_665
N4 Cu1 N4 164.8(4) 3_645 5_665
O1 Cu1 O3 157.6(3) . 6_556
N4 Cu1 O3 87.9(2) 3_645 6_556
N4 Cu1 O3 87.9(2) 5_665 6_556
O1 Cu1 N2 123.7(3) . 6_556
N4 Cu1 N2 96.7(2) 3_645 6_556
N4 Cu1 N2 96.7(2) 5_665 6_556
O3 Cu1 N2 78.7(3) 6_556 6_556
N1 Cu2 N3 93.87(19) . .
N1 Cu2 N3 93.87(19) . 7_565
N3 Cu2 N3 165.9(4) . 7_565
N1 Cu2 O4 156.4(3) . 1_554
N3 Cu2 O4 88.79(19) . 1_554
N3 Cu2 O4 88.79(19) 7_565 1_554
C4 O1 Cu1 117.8(7) . .
C5 O3 Cu1 113.7(7) . 6_656
C5 O4 Cu2 132.0(7) . 1_556
N2 N1 C1 108.2(8) . .
N2 N1 Cu2 130.6(6) . .
C1 N1 Cu2 121.2(7) . .
C3 N2 N1 109.1(8) . .
C3 N2 Cu1 109.6(7) . 6_656
N1 N2 Cu1 141.3(7) . 6_656
C6 N3 C10 117.3(7) . .
C6 N3 Cu2 119.5(6) . .
C10 N3 Cu2 123.2(5) . .
C13 N4 C17 117.1(8) . .
C13 N4 Cu1 122.4(7) . 5_665
C17 N4 Cu1 120.4(6) . 5_665
N1 C1 C2 109.4(9) . .
N1 C1 C4 119.2(9) . .
C2 C1 C4 131.4(10) . .
C1 C2 C3 104.4(9) . .
C1 C2 H2 127.8 . .
C3 C2 H2 127.8 . .
N2 C3 C2 108.9(9) . .
N2 C3 C5 117.4(9) . .
C2 C3 C5 133.6(9) . .
O2 C4 O1 122.8(10) . .
O2 C4 C1 120.3(10) . .
O1 C4 C1 116.9(9) . .
O3 C5 O4 124.9(10) . .
O3 C5 C3 120.5(9) . .
O4 C5 C3 114.5(8) . .
N3 C6 C7 123.2(9) . .
N3 C6 H6 118.4 . .
C7 C6 H6 118.4 . .
C6 C7 C8 120.3(9) . .
C6 C7 H7 119.8 . .
C8 C7 H7 119.8 . .
C9 C8 C7 116.6(8) . .
C9 C8 C11 123.3(10) . .
C7 C8 C11 120.1(10) . .
C8 C9 C10 119.8(9) . .
C8 C9 H9 120.1 . .
C10 C9 H9 120.1 . .
N3 C10 C9 122.8(8) . .
N3 C10 H10 118.6 . .
C9 C10 H10 118.6 . .
C12 C11 C8 125.8(11) . .
C12 C11 H11 117.1 . .
C8 C11 H11 117.1 . .
C11 C12 C15 124.5(11) . .
C11 C12 H12 117.7 . .
C15 C12 H12 117.7 . .
N4 C13 C14 123.0(10) . .
N4 C13 H13 118.5 . .
C14 C13 H13 118.5 . .
C15 C14 C13 120.9(10) . .
C15 C14 H14 119.5 . .
C13 C14 H14 119.5 . .
C14 C15 C16 116.4(9) . .
C14 C15 C12 125.6(10) . .
C16 C15 C12 118.0(10) . .
C17 C16 C15 119.2(9) . .
C17 C16 H16 120.4 . .
C15 C16 H16 120.4 . .
N4 C17 C16 123.4(8) . .
N4 C17 H17 118.3 . .
C16 C17 H17 118.3 . .
O6 Cl1 O7 113.7(10) . .
O6 Cl1 O8 109.6(13) . .
O7 Cl1 O8 108.9(12) . .
O6 Cl1 O5 108.8(14) . .
O7 Cl1 O5 108.1(13) . .
O8 Cl1 O5 107.7(14) . .

loop_
_geom_bond_atom_site_label_1
_geom_bond_atom_site_label_2
_geom_bond_distance
_geom_bond_site_symmetry_2
Cu1 O1 1.957(7) .
Cu1 N4 2.003(6) 3_645
Cu1 N4 2.003(6) 5_665
Cu1 O3 2.121(8) 6_556
Cu1 N2 2.157(9) 6_556
Cu2 N1 2.008(8) .
Cu2 N3 2.008(6) .
Cu2 N3 2.008(6) 7_565
Cu2 O4 2.030(8) 1_554
O1 C4 1.278(12) .
O2 C4 1.261(13) .
O3 C5 1.236(12) .
O3 Cu1 2.121(8) 6_656
O4 C5 1.313(12) .
O4 Cu2 2.030(8) 1_556
N1 N2 1.360(12) .
N1 C1 1.384(13) .
N2 C3 1.359(14) .
N2 Cu1 2.157(9) 6_656
N3 C6 1.326(11) .
N3 C10 1.340(10) .
N4 C13 1.317(12) .
N4 C17 1.329(11) .
N4 Cu1 2.003(6) 5_665
C1 C2 1.396(14) .
C1 C4 1.446(15) .
C2 C3 1.433(14) .
C2 H2 0.9300 .
C3 C5 1.455(15) .
C6 C7 1.373(12) .
C6 H6 0.9300 .
C7 C8 1.385(15) .
C7 H7 0.9300 .
C8 C9 1.382(14) .
C8 C11 1.467(13) .
C9 C10 1.387(11) .
C9 H9 0.9300 .
C10 H10 0.9300 .
C11 C12 1.323(16) .
C11 H11 0.9300 .
C12 C15 1.473(12) .
C12 H12 0.9300 .
C13 C14 1.375(14) .
C13 H13 0.9300 .
C14 C15 1.368(15) .
C14 H14 0.9300 .
C15 C16 1.388(13) .
C16 C17 1.386(11) .
C16 H16 0.9300 .
C17 H17 0.9300 .
Cl1 O6 1.352(14) .
Cl1 O7 1.359(13) .
Cl1 O8 1.371(15) .
Cl1 O5 1.372(16) .
